data_2015277
loop_
_publ_author_name
'Wardell, Solange M. S. V.'
'Wardell, James L.'
'Low, John N.'
'Glidewell, Christopher'

_publ_section_title
;
 <i>N</i>,<i>N</i>'-Bis(2-chloronicotinoyl)-<i>N</i>-(3-nitrophenyl)hydrazine
 monohydrate: complex sheets built from O---H&#x00B7;&#x00B7;&#x00B7;N,
 N---H&#x00B7;&#x00B7;&#x00B7;O and C---H&#x00B7;&#x00B7;&#x00B7;O
 hydrogen bonds
;
_journal_coeditor_code SK3004
_journal_issue 4
_journal_name_full 'Acta Crystallographica Section C'
_journal_page_first o170
_journal_page_last o172
_journal_paper_doi 10.1107/S0108270106004653
_journal_volume 62
_journal_year 2006
_chemical_formula_iupac 'C18 H11 Cl2 N5 O4, H2 O'
_chemical_formula_moiety 'C18 H11 Cl2 N5 O4, H2 O'
_chemical_formula_sum 'C18 H13 Cl2 N5 O5'
_chemical_formula_weight 450.23
_chemical_name_systematic
;
N,N'-Bis(2-chloronicotinoyl)-N-(3-nitrophenyl)hydrazine monohydrate
;
_space_group_IT_number 2
_symmetry_cell_setting triclinic
_symmetry_space_group_name_Hall '-P 1'
_symmetry_space_group_name_H-M 'P -1'
_atom_sites_solution_hydrogens geom
_atom_sites_solution_primary direct
_atom_sites_solution_secondary difmap
_cell_angle_alpha 99.564(2)
_cell_angle_beta 96.806(3)
_cell_angle_gamma 90.842(3)
_cell_formula_units_Z 2
_cell_length_a 7.4435(3)
_cell_length_b 7.8829(5)
_cell_length_c 16.2657(10)
_cell_measurement_reflns_used 4263
_cell_measurement_temperature 120(2)
_cell_measurement_theta_max 27.50
_cell_measurement_theta_min 3.11
_cell_volume 933.94(9)
_computing_cell_refinement 'DENZO (Otwinowski & Minor, 1997) and COLLECT'
_computing_data_collection 'COLLECT (Hooft, 1999)'
_computing_data_reduction 'DENZO and COLLECT'
_computing_molecular_graphics 'PLATON (Spek, 2003)'
_computing_publication_material 'SHELXL97 and PRPKAPPA (Ferguson, 1999)'
_computing_structure_refinement 'OSCAIL and SHELXL97 (Sheldrick, 1997)'
_computing_structure_solution 'OSCAIL (McArdle, 2003) and SHELXS97 (Sheldrick, 1997)'
_diffrn_ambient_temperature 120(2)
_diffrn_detector_area_resol_mean 9.091
_diffrn_measured_fraction_theta_full 0.996
_diffrn_measured_fraction_theta_max 0.996
_diffrn_measurement_device_type 'Bruker KappaCCD'
_diffrn_measurement_method '\f and \w'
_diffrn_radiation_monochromator graphite
_diffrn_radiation_source 'Bruker--Nonius FR91 rotating anode'
_diffrn_radiation_type 'Mo K\a'
_diffrn_radiation_wavelength 0.71073
_diffrn_reflns_av_R_equivalents 0.0764
_diffrn_reflns_av_sigmaI/netI 0.0618
_diffrn_reflns_limit_h_max 9
_diffrn_reflns_limit_h_min -9
_diffrn_reflns_limit_k_max 10
_diffrn_reflns_limit_k_min -10
_diffrn_reflns_limit_l_max 21
_diffrn_reflns_limit_l_min -21
_diffrn_reflns_number 19029
_diffrn_reflns_theta_full 27.50
_diffrn_reflns_theta_max 27.50
_diffrn_reflns_theta_min 3.11
_diffrn_standards_decay_% 0
_exptl_absorpt_coefficient_mu 0.392
_exptl_absorpt_correction_T_max 0.988
_exptl_absorpt_correction_T_min 0.960
_exptl_absorpt_correction_type multi-scan
_exptl_absorpt_process_details '(SADABS; Sheldrick, 2003)'
_exptl_crystal_colour yellow
_exptl_crystal_density_diffrn 1.601
_exptl_crystal_density_method 'not measured'
_exptl_crystal_description plate
_exptl_crystal_F_000 460
_exptl_crystal_size_max 0.16
_exptl_crystal_size_mid 0.14
_exptl_crystal_size_min 0.03
_refine_diff_density_max 0.311
_refine_diff_density_min -0.368
_refine_ls_extinction_method none
_refine_ls_goodness_of_fit_ref 1.040
_refine_ls_hydrogen_treatment constr
_refine_ls_matrix_type full
_refine_ls_number_parameters 271
_refine_ls_number_reflns 4263
_refine_ls_number_restraints 0
_refine_ls_restrained_S_all 1.040
_refine_ls_R_factor_all 0.0829
_refine_ls_R_factor_gt 0.0500
_refine_ls_shift/su_max 0.000
_refine_ls_shift/su_mean 0.000
_refine_ls_structure_factor_coef Fsqd
_refine_ls_weighting_details 'w=1/[\s^2^(Fo^2^)+(0.0464P)^2^+0.5704P] where P=(Fo^2^+2Fc^2^)/3'
_refine_ls_weighting_scheme calc
_refine_ls_wR_factor_gt 0.1069
_refine_ls_wR_factor_ref 0.1200
_reflns_number_gt 2991
_reflns_number_total 4263
_reflns_threshold_expression I>2\s(I)
_cod_data_source_file sk3004.cif
_cod_data_source_block I
_cod_database_code 2015277
_cod_database_fobs_code 2015277

loop_
_symmetry_equiv_pos_as_xyz
'x, y, z'
'-x, -y, -z'

loop_
_atom_site_type_symbol
_atom_site_label
_atom_site_fract_x
_atom_site_fract_y
_atom_site_fract_z
_atom_site_U_iso_or_equiv
_atom_site_adp_type
_atom_site_calc_flag
_atom_site_refinement_flags
_atom_site_occupancy
N N11 0.4366(3) 0.6858(3) 0.26707(13) 0.0269(5) Uani d . 1
C C12 0.5144(3) 0.5347(3) 0.26165(15) 0.0242(5) Uani d . 1
Cl Cl1 0.43696(9) 0.39613(9) 0.32321(4) 0.03520(19) Uani d . 1
C C13 0.6526(3) 0.4850(3) 0.21336(15) 0.0223(5) Uani d . 1
C C14 0.7134(3) 0.6058(3) 0.16870(15) 0.0253(5) Uani d . 1
C C15 0.6351(3) 0.7646(3) 0.17356(16) 0.0269(5) Uani d . 1
C C16 0.4981(3) 0.7992(3) 0.22355(16) 0.0267(6) Uani d . 1
C C17 0.7378(3) 0.3126(3) 0.21136(15) 0.0231(5) Uani d . 1
O O1 0.6603(2) 0.1760(2) 0.18064(11) 0.0300(4) Uani d . 1
N N17 0.9097(3) 0.3293(3) 0.25017(13) 0.0231(4) Uani d . 1
N N21 1.0178(3) 0.1851(2) 0.24758(12) 0.0227(4) Uani d . 1
C C21 1.0972(3) 0.1296(3) 0.17180(15) 0.0219(5) Uani d . 1
C C22 1.1079(3) -0.0451(3) 0.14428(15) 0.0219(5) Uani d . 1
C C23 1.1877(3) -0.0963(3) 0.07221(15) 0.0246(5) Uani d . 1
N N23 1.2042(3) -0.2814(3) 0.04422(14) 0.0322(5) Uani d . 1
O O2 1.1227(3) -0.3818(2) 0.07800(13) 0.0441(5) Uani d . 1
O O3 1.3006(3) -0.3275(3) -0.01064(13) 0.0502(6) Uani d . 1
C C24 1.2544(3) 0.0178(3) 0.02643(16) 0.0281(6) Uani d . 1
C C25 1.2375(3) 0.1923(3) 0.05439(16) 0.0293(6) Uani d . 1
C C26 1.1601(3) 0.2479(3) 0.12691(16) 0.0273(6) Uani d . 1
C C37 1.0781(3) 0.1285(3) 0.32211(15) 0.0229(5) Uani d . 1
O O37 1.2127(2) 0.0444(2) 0.32949(11) 0.0279(4) Uani d . 1
N N31 0.9130(3) 0.2394(3) 0.53495(13) 0.0300(5) Uani d . 1
C C32 1.0152(3) 0.2294(3) 0.47291(16) 0.0256(5) Uani d . 1
Cl Cl3 1.23392(9) 0.31684(9) 0.50258(4) 0.03484(18) Uani d . 1
C C33 0.9556(3) 0.1614(3) 0.38995(15) 0.0241(5) Uani d . 1
C C34 0.7766(3) 0.1030(3) 0.37153(17) 0.0283(6) Uani d . 1
C C35 0.6665(3) 0.1133(4) 0.43502(17) 0.0310(6) Uani d . 1
C C36 0.7399(3) 0.1801(4) 0.51493(17) 0.0316(6) Uani d . 1
O O4 0.0590(2) 0.6577(2) 0.29033(11) 0.0299(4) Uani d . 1
H H14 0.8083 0.5793 0.1350 0.030 Uiso calc R 1
H H15 0.6747 0.8482 0.1431 0.032 Uiso calc R 1
H H16 0.4452 0.9087 0.2272 0.032 Uiso calc R 1
H H17 0.9630 0.4308 0.2634 0.028 Uiso d R 1
H H22 1.0620 -0.1271 0.1739 0.026 Uiso calc R 1
H H24 1.3099 -0.0218 -0.0226 0.034 Uiso calc R 1
H H25 1.2794 0.2740 0.0235 0.035 Uiso calc R 1
H H26 1.1500 0.3676 0.1460 0.033 Uiso calc R 1
H H34 0.7293 0.0560 0.3154 0.034 Uiso calc R 1
H H35 0.5431 0.0748 0.4232 0.037 Uiso calc R 1
H H36 0.6652 0.1852 0.5587 0.038 Uiso calc R 1
H H4A 0.1699 0.6752 0.2886 0.036 Uiso d R 1
H H4B 0.0574 0.6803 0.3426 0.036 Uiso d R 1

loop_
_atom_site_aniso_label
_atom_site_aniso_U_11
_atom_site_aniso_U_22
_atom_site_aniso_U_33
_atom_site_aniso_U_12
_atom_site_aniso_U_13
_atom_site_aniso_U_23
N11 0.0232(10) 0.0232(11) 0.0338(12) 0.0027(9) 0.0048(9) 0.0022(9)
C12 0.0215(12) 0.0245(13) 0.0270(14) -0.0017(10) 0.0027(10) 0.0064(11)
Cl1 0.0327(4) 0.0339(4) 0.0447(4) 0.0031(3) 0.0142(3) 0.0163(3)
C13 0.0223(12) 0.0161(12) 0.0270(13) -0.0008(9) 0.0012(9) 0.0010(10)
C14 0.0257(12) 0.0224(13) 0.0271(14) 0.0024(10) 0.0045(10) 0.0011(11)
C15 0.0309(13) 0.0206(13) 0.0292(14) -0.0006(10) 0.0023(10) 0.0055(11)
C16 0.0230(12) 0.0191(13) 0.0362(15) 0.0018(10) 0.0006(10) 0.0012(11)
C17 0.0287(13) 0.0172(13) 0.0242(13) 0.0009(10) 0.0073(10) 0.0034(10)
O1 0.0364(10) 0.0198(9) 0.0324(10) -0.0012(8) 0.0015(8) 0.0024(8)
N17 0.0253(11) 0.0132(10) 0.0310(12) 0.0032(8) 0.0054(8) 0.0023(8)
N21 0.0259(11) 0.0172(11) 0.0267(11) 0.0059(8) 0.0073(8) 0.0052(9)
C21 0.0222(12) 0.0208(13) 0.0242(13) 0.0047(9) 0.0061(9) 0.0051(10)
C22 0.0221(12) 0.0192(12) 0.0252(13) 0.0007(9) 0.0028(9) 0.0061(10)
C23 0.0286(13) 0.0198(13) 0.0244(13) 0.0035(10) 0.0026(10) 0.0010(10)
N23 0.0442(13) 0.0257(12) 0.0264(12) 0.0075(10) 0.0057(10) 0.0017(10)
O2 0.0689(14) 0.0202(10) 0.0473(13) 0.0016(9) 0.0227(11) 0.0067(9)
O3 0.0756(16) 0.0350(12) 0.0432(13) 0.0106(11) 0.0305(11) -0.0014(10)
C24 0.0291(13) 0.0326(15) 0.0236(13) 0.0042(11) 0.0068(10) 0.0051(11)
C25 0.0327(14) 0.0296(15) 0.0284(14) 0.0007(11) 0.0071(11) 0.0105(12)
C26 0.0331(14) 0.0215(13) 0.0282(14) 0.0022(10) 0.0062(10) 0.0051(11)
C37 0.0259(13) 0.0187(12) 0.0235(13) -0.0039(10) 0.0032(10) 0.0023(10)
O37 0.0287(9) 0.0256(10) 0.0299(10) 0.0053(8) 0.0046(7) 0.0051(8)
N31 0.0317(12) 0.0311(13) 0.0283(12) -0.0007(9) 0.0079(9) 0.0052(10)
C32 0.0284(13) 0.0201(13) 0.0286(14) 0.0011(10) 0.0053(10) 0.0036(10)
Cl3 0.0300(3) 0.0395(4) 0.0331(4) -0.0070(3) 0.0042(3) 0.0011(3)
C33 0.0284(13) 0.0191(13) 0.0261(13) 0.0035(10) 0.0074(10) 0.0046(10)
C34 0.0330(14) 0.0244(14) 0.0269(14) -0.0021(11) 0.0024(10) 0.0038(11)
C35 0.0281(13) 0.0353(16) 0.0316(15) -0.0040(11) 0.0062(11) 0.0098(12)
C36 0.0323(14) 0.0326(15) 0.0332(15) 0.0029(11) 0.0123(11) 0.0094(12)
O4 0.0283(9) 0.0289(10) 0.0312(10) -0.0024(7) 0.0062(7) -0.0002(8)

loop_
_atom_type_symbol
_atom_type_description
_atom_type_scat_dispersion_real
_atom_type_scat_dispersion_imag
_atom_type_scat_source
C C 0.0033 0.0016 'International Tables Vol C Tables 4.2.6.8 and 6.1.1.4'
H H 0.0000 0.0000 'International Tables Vol C Tables 4.2.6.8 and 6.1.1.4'
Cl Cl 0.1484 0.1585 'International Tables Vol C Tables 4.2.6.8 and 6.1.1.4'
N N 0.0061 0.0033 'International Tables Vol C Tables 4.2.6.8 and 6.1.1.4'
O O 0.0106 0.0060 'International Tables Vol C Tables 4.2.6.8 and 6.1.1.4'

loop_
_geom_angle_atom_site_label_1
_geom_angle_atom_site_label_2
_geom_angle_atom_site_label_3
_geom_angle
_geom_angle_publ_flag
C12 N11 C16 117.2(2) no
N11 C12 C13 125.0(2) no
N11 C12 Cl1 115.36(18) no
C13 C12 Cl1 119.63(18) no
C12 C13 C14 116.4(2) no
C12 C13 C17 122.3(2) no
C14 C13 C17 121.3(2) no
C15 C14 C13 119.8(2) no
C15 C14 H14 120.1 no
C13 C14 H14 120.1 no
C16 C15 C14 118.6(2) no
C16 C15 H15 120.7 no
C14 C15 H15 120.7 no
N11 C16 C15 123.0(2) no
N11 C16 H16 118.5 no
C15 C16 H16 118.5 no
O1 C17 N17 124.5(2) no
O1 C17 C13 124.3(2) no
N17 C17 C13 111.2(2) no
C17 N17 N21 119.7(2) no
C17 N17 H17 119.6 no
N21 N17 H17 118.2 no
C37 N21 N17 119.03(19) no
C37 N21 C21 121.76(19) no
N17 N21 C21 117.37(18) no
C22 C21 C26 120.7(2) no
C22 C21 N21 118.3(2) no
C26 C21 N21 120.9(2) no
C23 C22 C21 117.6(2) no
C23 C22 H22 121.2 no
C21 C22 H22 121.2 no
C22 C23 C24 123.3(2) no
C22 C23 N23 117.8(2) no
C24 C23 N23 118.9(2) no
O3 N23 O2 123.5(2) no
O3 N23 C23 118.3(2) no
O2 N23 C23 118.2(2) no
C23 C24 C25 117.8(2) no
C23 C24 H24 121.1 no
C25 C24 H24 121.1 no
C26 C25 C24 120.4(2) no
C26 C25 H25 119.8 no
C24 C25 H25 119.8 no
C25 C26 C21 120.2(2) no
C25 C26 H26 119.9 no
C21 C26 H26 119.9 no
O37 C37 N21 122.1(2) no
O37 C37 C33 121.9(2) no
N21 C37 C33 115.7(2) no
C32 N31 C36 117.2(2) no
N31 C32 C33 124.2(2) no
N31 C32 Cl3 114.70(19) no
C33 C32 Cl3 121.06(19) no
C32 C33 C34 117.0(2) no
C32 C33 C37 123.8(2) no
C34 C33 C37 118.8(2) no
C33 C34 C35 120.0(2) no
C33 C34 H34 120.0 no
C35 C34 H34 120.0 no
C36 C35 C34 118.2(2) no
C36 C35 H35 120.9 no
C34 C35 H35 120.9 no
N31 C36 C35 123.4(2) no
N31 C36 H36 118.3 no
C35 C36 H36 118.3 no
H4A O4 H4B 99.2 no

loop_
_geom_bond_atom_site_label_1
_geom_bond_atom_site_label_2
_geom_bond_distance
_geom_bond_publ_flag
N11 C12 1.326(3) no
N11 C16 1.336(3) no
C12 C13 1.389(3) no
C12 Cl1 1.735(2) no
C13 C14 1.390(3) no
C13 C17 1.505(3) no
C14 C15 1.383(3) no
C14 H14 0.95 no
C15 C16 1.381(3) no
C15 H15 0.95 no
C16 H16 0.95 no
C17 O1 1.215(3) no
C17 N17 1.353(3) no
N17 N21 1.399(3) y
N17 H17 0.87 no
N21 C37 1.388(3) no
N21 C21 1.436(3) no
C21 C22 1.383(3) no
C21 C26 1.384(3) no
C22 C23 1.380(3) no
C22 H22 0.95 no
C23 C24 1.381(4) no
C23 N23 1.466(3) no
N23 O3 1.223(3) no
N23 O2 1.227(3) no
C24 C25 1.387(4) no
C24 H24 0.95 no
C25 C26 1.383(4) no
C25 H25 0.95 no
C26 H26 0.95 no
C37 O37 1.214(3) no
C37 C33 1.506(3) no
N31 C32 1.327(3) no
N31 C36 1.348(3) no
C32 C33 1.384(4) no
C32 Cl3 1.740(2) no
C33 C34 1.385(4) no
C34 C35 1.385(4) no
C34 H34 0.95 no
C35 C36 1.364(4) no
C35 H35 0.95 no
C36 H36 0.95 no
O4 H4A 0.84 no
O4 H4B 0.84 no

loop_
_geom_hbond_atom_site_label_D
_geom_hbond_atom_site_label_H
_geom_hbond_atom_site_label_A
_geom_hbond_site_symmetry_A
_geom_hbond_distance_DH
_geom_hbond_distance_HA
_geom_hbond_distance_DA
_geom_hbond_angle_DHA
_geom_hbond_publ_flag
O4 H4A N11 . 0.84 2.06 2.891(3) 170 y
O4 H4B N31 2_666 0.84 1.97 2.805(3) 171 y
N17 H17 O4 1_655 0.87 1.88 2.747(3) 175 y
C15 H15 O1 1_565 0.95 2.56 3.228(3) 127 y
C26 H26 O2 1_565 0.95 2.42 3.158(3) 134 y

loop_
_geom_torsion_atom_site_label_1
_geom_torsion_atom_site_label_2
_geom_torsion_atom_site_label_3
_geom_torsion_atom_site_label_4
_geom_torsion
_geom_torsion_publ_flag
C13 C17 N17 N21 -173.63(19) y
C17 N17 N21 C21 78.5(3) y
C17 N17 N21 C37 -116.7(2) y
N17 N21 C37 C33 30.2(3) y
N17 N21 C37 O37 -156.2(2) y
C12 C13 C17 N17 -110.2(3) y
N17 N21 C21 C22 -142.1(2) y
N21 C37 C33 C32 -133.4(2) y
C21 N21 C37 O37 8.0(3) y
C21 N21 C37 C33 -165.7(2) y
C16 N11 C12 C13 -1.0(4) no
C16 N11 C12 Cl1 177.08(18) no
N11 C12 C13 C14 0.9(4) no
Cl1 C12 C13 C14 -177.12(18) no
N11 C12 C13 C17 178.7(2) no
Cl1 C12 C13 C17 0.8(3) no
C12 C13 C14 C15 -0.5(4) no
C17 C13 C14 C15 -178.4(2) no
C13 C14 C15 C16 0.4(4) no
C12 N11 C16 C15 0.8(4) no
C14 C15 C16 N11 -0.5(4) no
C12 C13 C17 O1 68.1(3) no
C14 C13 C17 O1 -114.1(3) no
C14 C13 C17 N17 67.5(3) no
O1 C17 N17 N21 8.0(4) no
C37 N21 C21 C22 53.5(3) no
C37 N21 C21 C26 -127.1(2) no
N17 N21 C21 C26 37.3(3) no
C26 C21 C22 C23 1.8(3) no
N21 C21 C22 C23 -178.8(2) no
C21 C22 C23 C24 -0.8(4) no
C21 C22 C23 N23 178.2(2) no
C22 C23 N23 O3 -167.9(2) no
C24 C23 N23 O3 11.1(4) no
C22 C23 N23 O2 11.0(3) no
C24 C23 N23 O2 -169.9(2) no
C22 C23 C24 C25 -0.8(4) no
N23 C23 C24 C25 -179.8(2) no
C23 C24 C25 C26 1.5(4) no
C24 C25 C26 C21 -0.6(4) no
C22 C21 C26 C25 -1.1(4) no
N21 C21 C26 C25 179.5(2) no
C36 N31 C32 C33 -0.5(4) no
C36 N31 C32 Cl3 177.30(19) no
N31 C32 C33 C34 1.0(4) no
Cl3 C32 C33 C34 -176.65(19) no
N31 C32 C33 C37 -171.4(2) no
Cl3 C32 C33 C37 10.9(3) no
O37 C37 C33 C32 52.9(3) no
O37 C37 C33 C34 -119.3(3) no
N21 C37 C33 C34 54.3(3) no
C32 C33 C34 C35 -0.4(4) no
C37 C33 C34 C35 172.4(2) no
C33 C34 C35 C36 -0.6(4) no
C32 N31 C36 C35 -0.6(4) no
C34 C35 C36 N31 1.2(4) no

loop_
_cod_related_entry_id
_cod_related_entry_database
_cod_related_entry_code
1 ChemSpider 21133579
